data_7701048
loop_
_publ_author_name
'Dominelli, Bruno'
'Roberts, Gerri M.'
'Jandl, Christian'
'Fischer, Pauline J.'
'Reich, Robert M.'
'P\"othig, Alexander'
'Correia, Jo\~ao D G'
'K\"uhn, Fritz E'

_publ_section_title
;
 Dinuclear zwitterionic silver(i) and gold(i) complexes bearing
 2,2-acetate-bridged bisimidazolylidene ligands.
;
_journal_issue 37
_journal_name_full 'Dalton transactions (Cambridge, England : 2003)'
_journal_page_first 14036
_journal_page_last 14043
_journal_paper_doi 10.1039/c9dt03035b
_journal_volume 48
_journal_year 2019
_chemical_formula_moiety 'C10 H13 N4 O2, F6 P, 3(H2 O)'
_chemical_formula_sum 'C10 H19 F6 N4 O5 P'
_chemical_formula_weight 420.26
_space_group_IT_number 14
_space_group_name_Hall '-P 2yn'
_space_group_name_H-M_alt 'P 1 21/n 1'
_symmetry_cell_setting monoclinic
_symmetry_Int_Tables_number 14
_symmetry_space_group_name_Hall '-P 2yn'
_symmetry_space_group_name_H-M 'P 1 21/n 1'
_atom_sites_solution_hydrogens mixed
_atom_sites_solution_primary direct
_atom_sites_solution_secondary difmap
_audit_update_record
;
2019-07-24 deposited with the CCDC.    2019-08-26 downloaded from the CCDC.
;
_cell_angle_alpha 90
_cell_angle_beta 94.120(2)
_cell_angle_gamma 90
_cell_formula_units_Z 4
_cell_length_a 11.4241(3)
_cell_length_b 6.2939(2)
_cell_length_c 23.5348(7)
_cell_measurement_reflns_used 7417
_cell_measurement_temperature 123
_cell_measurement_theta_max 25.2275
_cell_measurement_theta_min 3.0504
_cell_volume 1687.83(9)
_computing_cell_refinement 'SAINT (Bruker, 2012)'
_computing_data_collection 'APEX II Control Software (Bruker, 2013)'
_computing_data_reduction 'SAINT (Bruker, 2012)'
_computing_molecular_graphics 'PLATON (Spek, 2011)'
_computing_publication_material 'PLATON (Spek, 2011), enCIFer (Allen, 2004)'
_computing_structure_refinement 'SHELXL2013 (Sheldrick, 2013), SHELXLE (Huebschle, 2011)'
_computing_structure_solution 'SHELXS97 (Sheldrick, 1997)'
_diffrn_ambient_temperature 123
_diffrn_detector ' CCD plate '
_diffrn_detector_area_resol_mean 16
_diffrn_measured_fraction_theta_full 1.000
_diffrn_measured_fraction_theta_max 0.999
_diffrn_measurement_device ' \k-geometry diffractometer '
_diffrn_measurement_device_type ' Bruker APEX-II CCD '
_diffrn_measurement_method ' phi- and omega-rotation '
_diffrn_radiation_monochromator 'MONTEL optic'
_diffrn_radiation_probe x-ray
_diffrn_radiation_source 'rotating anode FR591'
_diffrn_radiation_type MoK\a
_diffrn_radiation_wavelength 0.71073
_diffrn_reflns_av_R_equivalents 0.0518
_diffrn_reflns_av_sigmaI/netI 0.0264
_diffrn_reflns_limit_h_max 13
_diffrn_reflns_limit_h_min -13
_diffrn_reflns_limit_k_max 7
_diffrn_reflns_limit_k_min -7
_diffrn_reflns_limit_l_max 28
_diffrn_reflns_limit_l_min -28
_diffrn_reflns_number 31974
_diffrn_reflns_reduction_process
;
;
_diffrn_reflns_theta_full 25.24
_diffrn_reflns_theta_max 25.35
_diffrn_reflns_theta_min 1.93
_exptl_absorpt_coefficient_mu 0.258
_exptl_absorpt_correction_T_max 0.7452
_exptl_absorpt_correction_T_min 0.6937
_exptl_absorpt_correction_type multi-scan
_exptl_absorpt_process_details 'SADABS, Bruker, 2012'
_exptl_crystal_colour 'pale yellow'
_exptl_crystal_density_diffrn 1.654
_exptl_crystal_density_method 'Not Measured'
_exptl_crystal_description fragment
_exptl_crystal_F_000 864
_exptl_crystal_size_max 0.120
_exptl_crystal_size_mid 0.081
_exptl_crystal_size_min 0.080
_refine_diff_density_max 0.286
_refine_diff_density_min -0.312
_refine_diff_density_rms 0.049
_refine_ls_extinction_method none
_refine_ls_goodness_of_fit_ref 1.039
_refine_ls_hydrogen_treatment mixed
_refine_ls_matrix_type full
_refine_ls_number_parameters 261
_refine_ls_number_reflns 3103
_refine_ls_number_restraints 0
_refine_ls_restrained_S_all 1.039
_refine_ls_R_factor_all 0.0470
_refine_ls_R_factor_gt 0.0330
_refine_ls_shift/su_max 0.001
_refine_ls_shift/su_mean 0.000
_refine_ls_structure_factor_coef Fsqd
_refine_ls_weighting_details 'W=1/[\S^2^(FO^2^)+(0.0252P)^2^+1.4507P] WHERE P=(FO^2^+2FC^2^)/3'
_refine_ls_weighting_scheme calc
_refine_ls_wR_factor_gt 0.0682
_refine_ls_wR_factor_ref 0.0737
_reflns_number_gt 2521
_reflns_number_total 3103
_reflns_threshold_expression i>2\s(i)
_cod_data_source_file c9dt03035b2.cif
_cod_data_source_block La-H2-PF6
_cod_depositor_comments 'Adding full bibliography for 7701048--7701051.cif.'
_cod_original_sg_symbol_H-M 'P 21/n'
_cod_database_code 7701048

loop_
_symmetry_equiv_pos_site_id
_symmetry_equiv_pos_as_xyz
1 x,y,z
2 1/2-x,1/2+y,1/2-z
3 -x,-y,-z
4 1/2+x,1/2-y,1/2+z

loop_
_atom_site_aniso_label
_atom_site_aniso_U_11
_atom_site_aniso_U_22
_atom_site_aniso_U_33
_atom_site_aniso_U_23
_atom_site_aniso_U_13
_atom_site_aniso_U_12
O1 0.0165(7) 0.0172(7) 0.0263(8) 0.0029(6) -0.0028(6) 0.0027(6)
O2 0.0183(7) 0.0189(7) 0.0233(8) 0.0061(6) 0.0009(6) -0.0028(6)
N1 0.0132(8) 0.0145(8) 0.0196(9) 0.0026(7) 0.0029(7) 0.0007(7)
N2 0.0115(7) 0.0139(8) 0.0127(8) 0.0007(6) 0.0007(6) 0.0009(6)
N3 0.0133(8) 0.0119(8) 0.0125(8) 0.0011(6) -0.0003(6) -0.0004(6)
N4 0.0126(8) 0.0202(9) 0.0198(9) 0.0052(7) 0.0022(7) 0.0026(7)
C1 0.0148(9) 0.0126(9) 0.0160(10) 0.0007(8) 0.0007(8) 0.0023(8)
C2 0.0179(10) 0.0220(11) 0.0179(11) -0.0010(8) 0.0047(8) 0.0047(8)
C3 0.0190(10) 0.0167(10) 0.0178(10) -0.0038(8) 0.0012(8) 0.0029(8)
C4 0.0123(9) 0.0135(9) 0.0130(9) -0.0006(7) -0.0001(7) 0.0000(7)
C5 0.0171(10) 0.0136(9) 0.0175(10) 0.0021(8) 0.0019(8) 0.0018(8)
C6 0.0169(10) 0.0252(11) 0.0155(10) 0.0016(8) -0.0020(8) -0.0057(8)
C7 0.0203(10) 0.0145(10) 0.0151(10) -0.0010(8) 0.0012(8) -0.0028(8)
C8 0.0200(11) 0.0204(11) 0.0406(13) -0.0005(10) 0.0095(9) -0.0052(9)
C9 0.0202(11) 0.0336(13) 0.0318(13) 0.0095(10) 0.0019(9) 0.0119(10)
C10 0.0183(10) 0.0145(9) 0.0112(9) -0.0010(8) 0.0010(7) 0.0000(8)
P1 0.0152(3) 0.0137(3) 0.0185(3) -0.0002(2) 0.0009(2) 0.0001(2)
F1 0.0148(6) 0.0277(7) 0.0262(6) -0.0026(5) 0.0027(5) 0.0007(5)
F2 0.0149(6) 0.0290(7) 0.0418(8) -0.0041(6) 0.0033(5) 0.0024(5)
F3 0.0272(7) 0.0354(7) 0.0199(6) -0.0082(5) 0.0029(5) -0.0053(6)
F4 0.0281(7) 0.0359(7) 0.0193(6) 0.0022(5) -0.0036(5) 0.0033(6)
F5 0.0262(6) 0.0158(6) 0.0296(7) 0.0015(5) -0.0011(5) -0.0028(5)
F6 0.0340(7) 0.0157(6) 0.0487(8) 0.0047(6) 0.0060(6) -0.0018(5)
O3 0.0211(8) 0.0293(9) 0.0455(11) 0.0041(8) -0.0006(7) 0.0004(7)
O4 0.0284(9) 0.0301(9) 0.0496(11) 0.0035(8) 0.0047(8) 0.0002(8)
O5 0.0255(10) 0.0432(11) 0.0611(12) 0.0219(9) 0.0092(9) 0.0057(8)

loop_
_atom_site_label
_atom_site_type_symbol
_atom_site_thermal_displace_type
_atom_site_fract_x
_atom_site_fract_y
_atom_site_fract_z
_atom_site_occupancy
_atom_site_U_iso_or_equiv
_atom_site_calc_flag
_atom_site_refinement_flags
O1 O Uani 0.11761(11) 0.4038(2) 0.28714(6) 1.000 0.0202(4) d .
O2 O Uani 0.31217(11) 0.4407(2) 0.30137(6) 1.000 0.0202(4) d .
N1 N Uani -0.02284(13) -0.1676(2) 0.36812(7) 1.000 0.0157(5) d .
N2 N Uani 0.12225(13) 0.0352(2) 0.35059(6) 1.000 0.0127(4) d .
N3 N Uani 0.33281(13) 0.0673(2) 0.36181(6) 1.000 0.0126(5) d .
N4 N Uani 0.48745(13) -0.0925(3) 0.39823(7) 1.000 0.0175(5) d .
C1 C Uani 0.06699(16) -0.1463(3) 0.33627(8) 1.000 0.0145(5) d .
C2 C Uani -0.02518(17) 0.0040(3) 0.40444(8) 1.000 0.0191(6) d .
C3 C Uani 0.06485(16) 0.1315(3) 0.39385(8) 1.000 0.0178(6) d .
C4 C Uani 0.22721(15) 0.1078(3) 0.32458(8) 1.000 0.0130(5) d .
C5 C Uani 0.39834(16) -0.1090(3) 0.35944(8) 1.000 0.0160(6) d .
C6 C Uani 0.47907(17) 0.0979(3) 0.42640(8) 1.000 0.0194(6) d .
C7 C Uani 0.38234(17) 0.1975(3) 0.40396(8) 1.000 0.0166(6) d .
C8 C Uani -0.10294(18) -0.3493(3) 0.36669(10) 1.000 0.0267(7) d .
C9 C Uani 0.57984(18) -0.2515(4) 0.41035(10) 1.000 0.0285(7) d .
C10 C Uani 0.21760(16) 0.3425(3) 0.30376(8) 1.000 0.0147(5) d .
P1 P Uani 0.22618(4) 0.64645(8) 0.49116(2) 1.000 0.0158(2) d .
F1 F Uani 0.36419(9) 0.60692(18) 0.48385(5) 1.000 0.0228(4) d .
F2 F Uani 0.09007(10) 0.68491(19) 0.49746(5) 1.000 0.0285(4) d .
F3 F Uani 0.25394(10) 0.6753(2) 0.55814(5) 1.000 0.0274(4) d .
F4 F Uani 0.20090(10) 0.6146(2) 0.42336(5) 1.000 0.0280(4) d .
F5 F Uani 0.20903(10) 0.39660(17) 0.49968(5) 1.000 0.0240(4) d .
F6 F Uani 0.24583(11) 0.89455(18) 0.48192(6) 1.000 0.0327(4) d .
O3 O Uani 0.60027(15) 0.7236(3) 0.24424(8) 1.000 0.0321(5) d .
O4 O Uani 0.71295(16) 0.0275(3) 0.31000(8) 1.000 0.0359(6) d .
O5 O Uani 0.55146(16) 0.3480(3) 0.29876(8) 1.000 0.0430(6) d .
H1 H Uiso 0.08870 -0.24350 0.30800 1.000 0.0170 c RU
H2 H Uiso -0.08060 0.02770 0.43200 1.000 0.0230 c RU
H3 H Uiso 0.08530 0.26190 0.41230 1.000 0.0210 c RU
H4 H Uiso 0.23410 0.01870 0.28980 1.000 0.0160 c RU
H5 H Uiso 0.38330 -0.22530 0.33430 1.000 0.0190 c RU
H6 H Uiso 0.53190 0.14950 0.45620 1.000 0.0230 c RU
H7 H Uiso 0.35370 0.33190 0.41510 1.000 0.0200 c RU
H8A H Uiso -0.18150 -0.30340 0.35220 1.000 0.0400 c RU
H8B H Uiso -0.10640 -0.40660 0.40530 1.000 0.0400 c RU
H8C H Uiso -0.07460 -0.45940 0.34170 1.000 0.0400 c RU
H9A H Uiso 0.57210 -0.36460 0.38170 1.000 0.0430 c RU
H9B H Uiso 0.57230 -0.31220 0.44830 1.000 0.0430 c RU
H9C H Uiso 0.65690 -0.18390 0.40920 1.000 0.0430 c RU
H3A H Uiso 0.527(3) 0.780(6) 0.2312(15) 1.000 0.092(12) d .
H3B H Uiso 0.642(3) 0.829(5) 0.2671(14) 1.000 0.071(10) d .
H4A H Uiso 0.656(3) 0.146(5) 0.3088(13) 1.000 0.067(9) d .
H4B H Uiso 0.773(3) 0.096(5) 0.2938(14) 1.000 0.080(11) d .
H5A H Uiso 0.474(3) 0.357(5) 0.2998(14) 1.000 0.081(11) d .
H5B H Uiso 0.574(3) 0.482(5) 0.2808(14) 1.000 0.074(10) d .

loop_
_atom_type_symbol
_atom_type_description
_atom_type_scat_dispersion_real
_atom_type_scat_dispersion_imag
_atom_type_scat_source
C C 0.0033 0.0016 ' International Tables Vol C Tables 4.2.6.8 and 6.1.1.4'
H H 0.0000 0.0000 ' International Tables Vol C Tables 4.2.6.8 and 6.1.1.4'
F F 0.0171 0.0103 ' International Tables Vol C Tables 4.2.6.8 and 6.1.1.4'
N N 0.0061 0.0033 ' International Tables Vol C Tables 4.2.6.8 and 6.1.1.4'
O O 0.0106 0.0060 ' International Tables Vol C Tables 4.2.6.8 and 6.1.1.4'
P P 0.1023 0.0942 ' International Tables Vol C Tables 4.2.6.8 and 6.1.1.4'

loop_
_geom_angle_atom_site_label_1
_geom_angle_atom_site_label_2
_geom_angle_atom_site_label_3
_geom_angle
_geom_angle_publ_flag
F4 P1 F5 89.26(7) yes
F4 P1 F6 90.22(7) yes
F5 P1 F6 178.72(7) yes
F2 P1 F3 90.96(6) yes
F2 P1 F4 90.25(6) yes
F1 P1 F2 179.24(7) yes
F1 P1 F3 89.80(6) yes
F1 P1 F4 88.99(6) yes
F1 P1 F5 89.50(6) yes
F1 P1 F6 89.33(6) yes
F2 P1 F6 90.68(7) yes
F3 P1 F4 178.71(7) yes
F2 P1 F5 90.49(6) yes
F3 P1 F6 90.19(7) yes
F3 P1 F5 90.31(7) yes
H3A O3 H3B 109(3) no
H4A O4 H4B 98(3) no
H5A O5 H5B 104(3) no
C1 N1 C8 125.20(16) yes
C2 N1 C8 125.90(16) yes
C1 N1 C2 108.84(15) yes
C3 N2 C4 128.07(14) yes
C1 N2 C4 123.34(15) yes
C1 N2 C3 108.57(15) yes
C5 N3 C7 108.70(15) yes
C4 N3 C5 123.93(15) yes
C4 N3 C7 127.37(14) yes
C5 N4 C6 108.93(16) yes
C5 N4 C9 126.03(18) yes
C6 N4 C9 125.04(17) yes
N1 C1 N2 108.42(16) yes
N1 C2 C3 107.70(16) yes
N2 C3 C2 106.48(16) yes
N2 C4 C10 112.81(14) yes
N2 C4 N3 111.21(14) yes
N3 C4 C10 112.98(14) yes
N3 C5 N4 108.10(16) yes
N4 C6 C7 107.48(17) yes
N3 C7 C6 106.80(16) yes
O2 C10 C4 116.21(16) yes
O1 C10 C4 115.86(16) yes
O1 C10 O2 127.65(18) yes
N1 C1 H1 126.00 no
N2 C1 H1 126.00 no
C3 C2 H2 126.00 no
N1 C2 H2 126.00 no
C2 C3 H3 127.00 no
N2 C3 H3 127.00 no
N3 C4 H4 106.00 no
N2 C4 H4 106.00 no
C10 C4 H4 106.00 no
N4 C5 H5 126.00 no
N3 C5 H5 126.00 no
C7 C6 H6 126.00 no
N4 C6 H6 126.00 no
N3 C7 H7 127.00 no
C6 C7 H7 127.00 no
N1 C8 H8B 109.00 no
H8A C8 H8C 109.00 no
N1 C8 H8C 109.00 no
H8A C8 H8B 109.00 no
N1 C8 H8A 109.00 no
H8B C8 H8C 109.00 no
N4 C9 H9C 109.00 no
H9A C9 H9C 109.00 no
H9B C9 H9C 109.00 no
H9A C9 H9B 110.00 no
N4 C9 H9A 109.00 no
N4 C9 H9B 109.00 no

loop_
_geom_bond_atom_site_label_1
_geom_bond_atom_site_label_2
_geom_bond_distance
_geom_bond_publ_flag
P1 F2 1.5911(12) yes
P1 F3 1.5958(13) yes
P1 F4 1.6135(13) yes
P1 F5 1.5991(12) yes
P1 F6 1.5947(12) yes
P1 F1 1.6175(11) yes
O1 C10 1.242(2) yes
O2 C10 1.249(2) yes
O3 H3A 0.94(3) no
O3 H3B 0.96(3) no
O4 H4A 0.99(3) no
O4 H4B 0.92(3) no
O5 H5B 0.99(3) no
O5 H5A 0.89(3) no
N1 C1 1.320(2) yes
N1 C2 1.379(2) yes
N1 C8 1.464(2) yes
N2 C1 1.337(2) yes
N2 C3 1.389(2) yes
N2 C4 1.458(2) yes
N3 C7 1.377(2) yes
N3 C4 1.462(2) yes
N3 C5 1.342(2) yes
N4 C9 1.468(3) yes
N4 C6 1.376(3) yes
N4 C5 1.322(2) yes
C2 C3 1.342(3) no
C4 C10 1.558(3) no
C6 C7 1.345(3) no
C1 H1 0.9500 no
C2 H2 0.9500 no
C3 H3 0.9500 no
C4 H4 1.0000 no
C5 H5 0.9500 no
C6 H6 0.9500 no
C7 H7 0.9500 no
C8 H8A 0.9800 no
C8 H8C 0.9800 no
C8 H8B 0.9800 no
C9 H9B 0.9800 no
C9 H9C 0.9800 no
C9 H9A 0.9800 no

loop_
_geom_hbond_atom_site_label_D
_geom_hbond_atom_site_label_H
_geom_hbond_atom_site_label_A
_geom_hbond_distance_DH
_geom_hbond_distance_HA
_geom_hbond_distance_DA
_geom_hbond_angle_DHA
_geom_hbond_site_symmetry_A
_geom_hbond_publ_flag
O3 H3A O1 0.94(3) 1.85(4) 2.786(2) 174(3) 2_555 yes
O3 H3B O4 0.96(3) 1.77(3) 2.725(3) 178(3) 1_565 yes
O4 H4A O5 0.99(3) 1.75(3) 2.734(3) 174(3) . yes
O4 H4B O3 0.92(3) 1.93(3) 2.846(3) 176(3) 2_645 yes
O5 H5A O2 0.89(3) 1.93(3) 2.800(2) 168(3) . yes
O5 H5B O3 0.99(3) 1.78(3) 2.766(3) 174(3) . yes
C1 H1 O1 0.9500 2.3000 3.128(2) 145.00 1_545 yes
C2 H2 F2 0.9500 2.4600 3.156(2) 130.00 3_566 yes
C4 H4 O2 1.0000 2.2300 3.147(2) 152.00 2_545 yes
C5 H5 O2 0.9500 2.3600 3.267(2) 159.00 1_545 yes
C6 H6 F1 0.9500 2.3500 3.252(2) 159.00 3_666 yes
C7 H7 F1 0.9500 2.3700 3.205(2) 147.00 . yes
C7 H7 F4 0.9500 2.5100 3.396(2) 155.00 . yes
C8 H8A O4 0.9800 2.5700 3.380(3) 140.00 1_455 yes
C9 H9B F1 0.9800 2.5200 3.374(3) 145.00 3_656 yes

loop_
_geom_torsion_atom_site_label_1
_geom_torsion_atom_site_label_2
_geom_torsion_atom_site_label_3
_geom_torsion_atom_site_label_4
_geom_torsion
_geom_torsion_publ_flag
C2 N1 C1 N2 -0.6(2) no
C8 N1 C1 N2 -177.85(17) no
C1 N1 C2 C3 0.4(2) no
C8 N1 C2 C3 177.66(17) no
C3 N2 C1 N1 0.5(2) no
C4 N2 C1 N1 178.86(15) no
C1 N2 C3 C2 -0.3(2) no
C4 N2 C3 C2 -178.52(16) no
C1 N2 C4 N3 -101.69(19) no
C1 N2 C4 C10 130.17(17) no
C3 N2 C4 N3 76.3(2) no
C3 N2 C4 C10 -51.8(2) no
C5 N3 C4 N2 92.5(2) no
C5 N3 C4 C10 -139.41(17) no
C7 N3 C4 N2 -87.9(2) no
C7 N3 C4 C10 40.2(2) no
C4 N3 C5 N4 179.12(15) no
C7 N3 C5 N4 -0.6(2) no
C4 N3 C7 C6 -179.02(16) no
C5 N3 C7 C6 0.6(2) no
C6 N4 C5 N3 0.3(2) no
C9 N4 C5 N3 179.37(17) no
C5 N4 C6 C7 0.1(2) no
C9 N4 C6 C7 -178.98(18) no
N1 C2 C3 N2 -0.1(2) no
N2 C4 C10 O1 -31.8(2) no
N2 C4 C10 O2 153.85(16) no
N3 C4 C10 O1 -159.03(16) no
N3 C4 C10 O2 26.6(2) no
N4 C6 C7 N3 -0.5(2) no
